data_4336520
loop_
_publ_author_name
'Alberto Bossi'
'Andreas F. Rausch'
'Markus J. Leitl'
'Rafa\/l Czerwieniec'
'Matthew T. Whited'
'Peter I. Djurovich'
'Hartmut Yersin'
'Mark E. Thompson'

_publ_section_title
;
 Photophysical Properties of Cyclometalated Pt(II) Complexes:
 Counterintuitive Blue Shift in Emission with an Expanded Ligand \p System
;
_journal_name_full 'Inorganic Chemistry'
_journal_page_first 12403
_journal_page_last 12415
_journal_paper_doi 10.1021/ic4011532
_journal_volume 52
_journal_year 2013
_chemical_formula_sum 'C28 H29 N O2 Pt'
_chemical_formula_weight 606.61
_chemical_name_systematic
; 
 ? 
;
_space_group_IT_number 33
_symmetry_cell_setting orthorhombic
_symmetry_space_group_name_Hall 'P 2c -2n'
_symmetry_space_group_name_H-M 'P n a 21'
_atom_sites_solution_hydrogens geom
_atom_sites_solution_primary direct
_atom_sites_solution_secondary difmap
_audit_creation_method SHELXL-97
_cell_angle_alpha 90.00
_cell_angle_beta 90.00
_cell_angle_gamma 90.00
_cell_formula_units_Z 8
_cell_length_a 26.538(8)
_cell_length_b 13.985(4)
_cell_length_c 12.769(4)
_cell_measurement_reflns_used 32675
_cell_measurement_temperature 143(2)
_cell_measurement_theta_max 27.55
_cell_measurement_theta_min 1.46
_cell_volume 4739(2)
_computing_cell_refinement 'Bruker SMART'
_computing_data_collection 'Bruker SMART'
_computing_data_reduction 'Bruker SAINT'
_computing_molecular_graphics 'Bruker SHELXTL'
_computing_publication_material 'Bruker SHELXTL'
_computing_structure_refinement 'SHELXL-97 (Sheldrick, 1997)'
_computing_structure_solution 'SHELXS-97 (Sheldrick, 1990)'
_diffrn_ambient_temperature 143(2)
_diffrn_measured_fraction_theta_full 1.000
_diffrn_measured_fraction_theta_max 1.000
_diffrn_measurement_device_type 'CCD area detector'
_diffrn_measurement_method 'phi and omega scans'
_diffrn_radiation_monochromator graphite
_diffrn_radiation_source 'fine-focus sealed tube'
_diffrn_radiation_type MoK\a
_diffrn_radiation_wavelength 0.71073
_diffrn_reflns_av_R_equivalents 0.1569
_diffrn_reflns_av_sigmaI/netI 0.0964
_diffrn_reflns_limit_h_max 32
_diffrn_reflns_limit_h_min -31
_diffrn_reflns_limit_k_max 15
_diffrn_reflns_limit_k_min -17
_diffrn_reflns_limit_l_max 15
_diffrn_reflns_limit_l_min -8
_diffrn_reflns_number 29290
_diffrn_reflns_theta_full 25.68
_diffrn_reflns_theta_max 25.68
_diffrn_reflns_theta_min 1.46
_exptl_absorpt_coefficient_mu 5.946
_exptl_absorpt_correction_T_max 0.168
_exptl_absorpt_correction_T_min 0.065
_exptl_absorpt_correction_type empirical
_exptl_absorpt_process_details 'Blessing,R.H.,Acta Crystallogr.1995,A51,33'
_exptl_crystal_colour yellow
_exptl_crystal_density_diffrn 1.700
_exptl_crystal_density_meas calculated
_exptl_crystal_description rod
_exptl_crystal_F_000 2384
_exptl_crystal_size_max 0.70
_exptl_crystal_size_mid 0.40
_exptl_crystal_size_min 0.30
_refine_diff_density_max 1.583
_refine_diff_density_min -1.877
_refine_diff_density_rms 0.206
_refine_ls_abs_structure_details 'Flack H D (1983), Acta Cryst. A39, 876-881'
_refine_ls_abs_structure_Flack 0.00(3)
_refine_ls_extinction_method none
_refine_ls_goodness_of_fit_ref 1.075
_refine_ls_hydrogen_treatment constr
_refine_ls_matrix_type full
_refine_ls_number_parameters 590
_refine_ls_number_reflns 7290
_refine_ls_number_restraints 8
_refine_ls_restrained_S_all 1.074
_refine_ls_R_factor_all 0.0415
_refine_ls_R_factor_gt 0.0401
_refine_ls_shift/su_max 0.003
_refine_ls_shift/su_mean 0.000
_refine_ls_structure_factor_coef Fsqd
_refine_ls_weighting_details 'calc w=1/[\s^2^(Fo^2^)+(0.0430P)^2^+0.0000P] where P=(Fo^2^+2Fc^2^)/3'
_refine_ls_weighting_scheme calc
_refine_ls_wR_factor_gt 0.0918
_refine_ls_wR_factor_ref 0.0925
_reflns_number_gt 7001
_reflns_number_total 7290
_reflns_threshold_expression >2sigma(I)
_cod_data_source_file ic4011532_si_002_4.cif
_cod_data_source_block ptdbqm
_cod_database_code 4336520

loop_
_symmetry_equiv_pos_as_xyz
'x, y, z'
'-x, -y, z+1/2'
'x+1/2, -y+1/2, z'
'-x+1/2, y+1/2, z+1/2'

loop_
_atom_site_label
_atom_site_type_symbol
_atom_site_fract_x
_atom_site_fract_y
_atom_site_fract_z
_atom_site_U_iso_or_equiv
_atom_site_adp_type
_atom_site_occupancy
_atom_site_symmetry_multiplicity
_atom_site_calc_flag
_atom_site_refinement_flags
Pt1 Pt 0.952126(10) 0.041929(18) 0.02563(2) 0.02204(9) Uani 1 1 d .
N1 N 0.8818(3) 0.0732(5) 0.0691(5) 0.0244(14) Uani 1 1 d .
O1 O 0.9431(2) -0.1028(4) 0.0551(5) 0.0348(16) Uani 1 1 d .
O2 O 1.0234(3) 0.0216(4) -0.0228(5) 0.0320(14) Uani 1 1 d .
C1 C 0.9793(4) -0.1632(6) 0.0484(6) 0.034(2) Uani 1 1 d .
C2 C 0.9669(4) -0.2618(6) 0.0963(7) 0.039(2) Uani 1 1 d .
C3 C 0.9106(5) -0.2800(7) 0.0945(10) 0.062(3) Uani 1 1 d .
H3A H 0.8984 -0.2770 0.0222 0.093 Uiso 1 1 calc R
H3B H 0.8935 -0.2314 0.1366 0.093 Uiso 1 1 calc R
H3C H 0.9036 -0.3435 0.1236 0.093 Uiso 1 1 calc R
C4 C 0.9924(6) -0.3433(6) 0.0428(9) 0.069(4) Uani 1 1 d .
H4A H 0.9807 -0.4037 0.0731 0.103 Uiso 1 1 calc R
H4B H 1.0289 -0.3378 0.0522 0.103 Uiso 1 1 calc R
H4C H 0.9843 -0.3419 -0.0321 0.103 Uiso 1 1 calc R
C5 C 0.9839(5) -0.2563(7) 0.2115(8) 0.051(3) Uani 1 1 d .
H5A H 0.9819 -0.3200 0.2432 0.077 Uiso 1 1 calc R
H5B H 0.9619 -0.2122 0.2498 0.077 Uiso 1 1 calc R
H5C H 1.0187 -0.2332 0.2147 0.077 Uiso 1 1 calc R
C6 C 1.0251(4) -0.1467(6) 0.0064(7) 0.037(2) Uani 1 1 d .
H6 H 1.0466 -0.2006 -0.0010 0.045 Uiso 1 1 calc R
C7 C 1.0444(4) -0.0587(7) -0.0278(8) 0.036(2) Uani 1 1 d .
C8 C 1.0990(4) -0.0532(9) -0.0690(10) 0.054(3) Uani 1 1 d U
C9 C 1.1346(5) -0.0331(13) 0.0196(17) 0.098(6) Uani 1 1 d U
H9A H 1.1185 0.0102 0.0698 0.148 Uiso 1 1 calc R
H9B H 1.1653 -0.0031 -0.0079 0.148 Uiso 1 1 calc R
H9C H 1.1434 -0.0931 0.0547 0.148 Uiso 1 1 calc R
C10 C 1.1029(6) 0.0331(9) -0.1498(18) 0.079(4) Uani 1 1 d .
H10A H 1.0998 0.0938 -0.1121 0.119 Uiso 1 1 calc R
H10B H 1.0757 0.0279 -0.2015 0.119 Uiso 1 1 calc R
H10C H 1.1355 0.0307 -0.1856 0.119 Uiso 1 1 calc R
C11 C 1.1162(5) -0.1398(11) -0.1362(13) 0.086(4) Uani 1 1 d .
H11A H 1.1490 -0.1258 -0.1677 0.128 Uiso 1 1 calc R
H11B H 1.0914 -0.1516 -0.1916 0.128 Uiso 1 1 calc R
H11C H 1.1190 -0.1966 -0.0916 0.128 Uiso 1 1 calc R
C12 C 0.9557(3) 0.1836(5) 0.0062(6) 0.0196(18) Uani 1 1 d .
C13 C 0.9957(3) 0.2378(7) -0.0262(7) 0.0322(19) Uani 1 1 d .
H13 H 1.0268 0.2088 -0.0444 0.039 Uiso 1 1 calc R
C14 C 0.9896(4) 0.3376(6) -0.0320(7) 0.035(2) Uani 1 1 d .
H14 H 1.0170 0.3752 -0.0568 0.041 Uiso 1 1 calc R
C15 C 0.9464(4) 0.3824(5) -0.0036(6) 0.031(2) Uani 1 1 d .
H15 H 0.9444 0.4501 -0.0077 0.037 Uiso 1 1 calc R
C16 C 0.9041(3) 0.3289(5) 0.0323(8) 0.0290(16) Uani 1 1 d .
C17 C 0.8558(4) 0.3681(6) 0.0633(6) 0.035(2) Uani 1 1 d .
C18 C 0.8468(6) 0.4677(7) 0.0597(9) 0.050(3) Uani 1 1 d .
H18 H 0.8725 0.5094 0.0355 0.060 Uiso 1 1 calc R
C19 C 0.8007(6) 0.5053(9) 0.0912(9) 0.059(4) Uani 1 1 d .
H19 H 0.7956 0.5725 0.0902 0.070 Uiso 1 1 calc R
C20 C 0.7637(6) 0.4482(9) 0.1227(9) 0.065(4) Uani 1 1 d .
H20 H 0.7322 0.4750 0.1427 0.077 Uiso 1 1 calc R
C21 C 0.7705(4) 0.3512(8) 0.1267(7) 0.047(3) Uani 1 1 d .
H21 H 0.7436 0.3117 0.1500 0.057 Uiso 1 1 calc R
C22 C 0.8166(4) 0.3085(7) 0.0969(7) 0.036(2) Uani 1 1 d .
C23 C 0.8230(3) 0.2039(6) 0.0987(6) 0.0306(18) Uani 1 1 d .
C24 C 0.7868(4) 0.1373(8) 0.1245(7) 0.040(2) Uani 1 1 d .
H24 H 0.7539 0.1576 0.1435 0.049 Uiso 1 1 calc R
C25 C 0.7983(4) 0.0426(7) 0.1229(9) 0.037(2) Uani 1 1 d .
H25 H 0.7733 -0.0025 0.1427 0.044 Uiso 1 1 calc R
C26 C 0.8460(4) 0.0099(6) 0.0929(7) 0.0316(19) Uani 1 1 d .
H26 H 0.8529 -0.0567 0.0896 0.038 Uiso 1 1 calc R
C27 C 0.8706(3) 0.1693(5) 0.0698(6) 0.0229(16) Uani 1 1 d .
C28 C 0.9109(3) 0.2289(5) 0.0360(7) 0.0229(15) Uani 1 1 d .
Pt2 Pt 0.195602(10) 0.022545(19) 0.35320(3) 0.02414(9) Uani 1 1 d .
N2 N 0.1249(3) 0.0503(4) 0.3081(5) 0.0241(14) Uani 1 1 d .
O3 O 0.1882(2) -0.1240(4) 0.3260(4) 0.0291(14) Uani 1 1 d .
O4 O 0.2667(2) 0.0064(5) 0.4026(5) 0.0335(14) Uani 1 1 d .
C29 C 0.2241(4) -0.1809(6) 0.3254(6) 0.033(2) Uani 1 1 d .
C30 C 0.2147(4) -0.2770(6) 0.2712(7) 0.0335(19) Uani 1 1 d .
C31 C 0.2364(4) -0.2675(7) 0.1619(7) 0.043(2) Uani 1 1 d .
H31A H 0.2298 -0.3262 0.1223 0.064 Uiso 1 1 calc R
H31B H 0.2728 -0.2568 0.1664 0.064 Uiso 1 1 calc R
H31C H 0.2205 -0.2132 0.1262 0.064 Uiso 1 1 calc R
C32 C 0.1587(4) -0.2965(7) 0.2646(9) 0.053(3) Uani 1 1 d .
H32A H 0.1431 -0.2515 0.2155 0.079 Uiso 1 1 calc R
H32B H 0.1435 -0.2886 0.3340 0.079 Uiso 1 1 calc R
H32C H 0.1531 -0.3621 0.2401 0.079 Uiso 1 1 calc R
C33 C 0.2394(5) -0.3614(6) 0.3262(8) 0.055(3) Uani 1 1 d .
H33A H 0.2293 -0.3620 0.4000 0.082 Uiso 1 1 calc R
H33B H 0.2761 -0.3554 0.3213 0.082 Uiso 1 1 calc R
H33C H 0.2286 -0.4210 0.2927 0.082 Uiso 1 1 calc R
C34 C 0.2715(3) -0.1618(6) 0.3678(8) 0.039(2) Uani 1 1 d .
H34 H 0.2939 -0.2146 0.3717 0.047 Uiso 1 1 calc R
C35 C 0.2905(4) -0.0739(7) 0.4058(7) 0.037(2) Uani 1 1 d .
C36 C 0.3446(4) -0.0661(8) 0.4449(9) 0.045(2) Uani 1 1 d .
C37 C 0.3670(6) -0.1618(10) 0.4846(14) 0.086(5) Uani 1 1 d .
H37A H 0.3798 -0.1987 0.4249 0.129 Uiso 1 1 calc R
H37B H 0.3407 -0.1986 0.5205 0.129 Uiso 1 1 calc R
H37C H 0.3947 -0.1487 0.5333 0.129 Uiso 1 1 calc R
C38 C 0.3770(5) -0.0252(10) 0.3622(13) 0.072(4) Uani 1 1 d .
H38A H 0.3570 0.0179 0.3183 0.107 Uiso 1 1 calc R
H38B H 0.3907 -0.0770 0.3190 0.107 Uiso 1 1 calc R
H38C H 0.4047 0.0104 0.3945 0.107 Uiso 1 1 calc R
C39 C 0.3449(5) -0.0015(12) 0.5405(10) 0.074(4) Uani 1 1 d .
H39A H 0.3791 0.0020 0.5691 0.111 Uiso 1 1 calc R
H39B H 0.3220 -0.0275 0.5937 0.111 Uiso 1 1 calc R
H39C H 0.3336 0.0627 0.5205 0.111 Uiso 1 1 calc R
C40 C 0.1986(3) 0.1645(5) 0.3606(10) 0.0261(16) Uani 1 1 d .
C41 C 0.2389(3) 0.2225(6) 0.3889(7) 0.033(2) Uani 1 1 d .
H41 H 0.2699 0.1951 0.4112 0.039 Uiso 1 1 calc R
C42 C 0.2332(4) 0.3222(7) 0.3841(7) 0.040(2) Uani 1 1 d .
H42 H 0.2606 0.3619 0.4043 0.048 Uiso 1 1 calc R
C43 C 0.1890(3) 0.3643(6) 0.3510(9) 0.0350(18) Uani 1 1 d .
H43 H 0.1867 0.4320 0.3469 0.042 Uiso 1 1 calc R
C44 C 0.1471(3) 0.3073(5) 0.3233(6) 0.0283(18) Uani 1 1 d .
C45 C 0.0976(3) 0.3439(6) 0.2931(6) 0.0297(18) Uani 1 1 d .
C46 C 0.0867(5) 0.4435(7) 0.2905(8) 0.045(3) Uani 1 1 d .
H46 H 0.1129 0.4872 0.3074 0.054 Uiso 1 1 calc R
C47 C 0.0420(6) 0.4781(7) 0.2657(9) 0.052(3) Uani 1 1 d .
H47 H 0.0363 0.5451 0.2670 0.063 Uiso 1 1 calc R
C48 C 0.0035(5) 0.4168(8) 0.2378(8) 0.048(3) Uani 1 1 d .
H48 H -0.0282 0.4424 0.2176 0.057 Uiso 1 1 calc R
C49 C 0.0105(4) 0.3172(7) 0.2386(7) 0.041(2) Uani 1 1 d .
H49 H -0.0163 0.2750 0.2211 0.049 Uiso 1 1 calc R
C50 C 0.0579(4) 0.2820(6) 0.2657(7) 0.0327(19) Uani 1 1 d .
C51 C 0.0662(3) 0.1759(6) 0.2698(6) 0.0261(17) Uani 1 1 d .
C52 C 0.0296(4) 0.1071(7) 0.2439(6) 0.0334(19) Uani 1 1 d .
H52 H -0.0030 0.1254 0.2205 0.040 Uiso 1 1 calc R
C53 C 0.0426(4) 0.0141(7) 0.2535(8) 0.035(2) Uani 1 1 d .
H53 H 0.0183 -0.0333 0.2365 0.042 Uiso 1 1 calc R
C54 C 0.0897(4) -0.0150(6) 0.2871(6) 0.0280(18) Uani 1 1 d .
H54 H 0.0969 -0.0811 0.2951 0.034 Uiso 1 1 calc R
C55 C 0.1130(3) 0.1453(5) 0.3020(6) 0.0238(16) Uani 1 1 d .
C56 C 0.1538(3) 0.2069(5) 0.3294(6) 0.0253(17) Uani 1 1 d .

loop_
_atom_site_aniso_label
_atom_site_aniso_U_11
_atom_site_aniso_U_22
_atom_site_aniso_U_33
_atom_site_aniso_U_23
_atom_site_aniso_U_13
_atom_site_aniso_U_12
Pt1 0.01781(15) 0.02320(13) 0.02510(16) 0.00263(14) 0.00026(13) 0.00033(10)
N1 0.026(4) 0.027(3) 0.020(3) 0.002(2) -0.003(3) 0.001(3)
O1 0.034(3) 0.029(3) 0.041(4) 0.008(2) -0.012(3) 0.003(3)
O2 0.026(4) 0.040(3) 0.030(3) 0.001(2) 0.003(3) 0.006(3)
C1 0.053(6) 0.029(4) 0.019(5) -0.001(3) -0.003(4) 0.008(4)
C2 0.071(7) 0.023(4) 0.025(4) 0.003(3) -0.012(5) 0.010(4)
C3 0.073(9) 0.036(5) 0.077(8) 0.016(5) -0.018(7) -0.018(5)
C4 0.142(13) 0.024(4) 0.039(7) -0.002(4) -0.009(7) 0.016(6)
C5 0.079(8) 0.038(5) 0.037(6) 0.003(4) -0.013(5) 0.014(5)
C6 0.038(5) 0.040(4) 0.034(5) 0.000(4) -0.002(4) 0.018(4)
C7 0.029(5) 0.042(5) 0.037(5) 0.003(4) -0.003(4) 0.009(4)
C8 0.036(6) 0.078(7) 0.047(6) -0.003(6) -0.004(5) 0.019(5)
C9 0.026(6) 0.191(18) 0.078(10) -0.019(12) -0.011(7) 0.002(8)
C10 0.055(9) 0.083(9) 0.100(12) 0.003(9) 0.036(10) 0.007(6)
C11 0.062(8) 0.108(10) 0.087(10) -0.026(10) 0.028(9) 0.014(8)
C12 0.010(3) 0.031(4) 0.018(5) 0.003(3) -0.004(3) -0.002(3)
C13 0.022(5) 0.037(4) 0.037(5) 0.007(4) 0.006(4) -0.002(4)
C14 0.032(5) 0.035(4) 0.036(5) 0.006(4) 0.001(4) -0.008(4)
C15 0.043(5) 0.019(3) 0.031(5) 0.002(3) -0.001(3) -0.005(3)
C16 0.037(4) 0.026(3) 0.024(4) -0.002(4) -0.004(4) 0.005(3)
C17 0.049(6) 0.032(4) 0.025(4) -0.001(3) 0.000(4) 0.007(4)
C18 0.071(9) 0.034(5) 0.044(6) -0.005(4) -0.010(5) 0.022(5)
C19 0.093(12) 0.051(6) 0.032(6) -0.002(5) 0.001(6) 0.036(7)
C20 0.075(10) 0.082(8) 0.037(6) 0.014(6) 0.012(6) 0.056(8)
C21 0.048(6) 0.067(6) 0.027(5) 0.004(4) 0.007(4) 0.027(5)
C22 0.037(5) 0.050(5) 0.021(4) 0.001(4) 0.003(4) 0.022(4)
C23 0.021(4) 0.051(5) 0.019(4) -0.001(4) 0.000(3) 0.007(4)
C24 0.027(5) 0.070(6) 0.024(4) 0.016(4) 0.003(4) 0.007(5)
C25 0.019(5) 0.053(5) 0.038(6) 0.018(4) 0.006(4) -0.008(4)
C26 0.023(5) 0.038(4) 0.034(5) 0.005(4) 0.001(4) -0.011(4)
C27 0.025(4) 0.027(4) 0.017(3) -0.001(3) -0.006(3) 0.003(3)
C28 0.022(4) 0.022(3) 0.024(4) 0.000(3) -0.002(4) -0.003(3)
Pt2 0.01977(15) 0.02647(14) 0.02618(16) -0.00442(14) -0.00038(14) 0.00205(10)
N2 0.025(4) 0.022(3) 0.026(3) -0.003(2) 0.001(3) 0.005(3)
O3 0.024(3) 0.028(3) 0.035(4) -0.004(2) 0.004(2) 0.004(2)
O4 0.028(4) 0.041(3) 0.031(3) -0.007(3) -0.002(3) 0.010(3)
C29 0.043(5) 0.028(4) 0.029(5) 0.001(3) 0.003(4) 0.007(4)
C30 0.038(5) 0.030(4) 0.032(4) -0.002(4) 0.006(4) 0.005(4)
C31 0.066(7) 0.033(4) 0.030(5) -0.007(4) 0.009(5) -0.004(5)
C32 0.067(8) 0.030(4) 0.061(7) -0.015(4) 0.015(6) -0.008(5)
C33 0.092(9) 0.030(4) 0.041(6) 0.002(4) 0.020(5) 0.018(5)
C34 0.035(5) 0.035(4) 0.047(6) -0.007(4) -0.001(5) 0.012(4)
C35 0.028(5) 0.053(5) 0.030(4) -0.006(4) 0.001(4) 0.013(4)
C36 0.023(5) 0.062(6) 0.049(6) -0.013(5) -0.003(4) 0.014(5)
C37 0.059(9) 0.075(8) 0.124(13) 0.021(8) -0.042(8) 0.007(7)
C38 0.043(7) 0.110(10) 0.061(8) 0.016(8) -0.010(7) -0.008(6)
C39 0.036(6) 0.141(11) 0.046(8) -0.028(8) -0.015(6) 0.013(7)
C40 0.013(3) 0.037(4) 0.028(4) -0.008(4) 0.008(3) -0.005(3)
C41 0.029(5) 0.039(5) 0.030(4) -0.005(3) 0.003(4) -0.007(4)
C42 0.034(5) 0.037(4) 0.049(6) -0.014(4) 0.000(4) -0.013(4)
C43 0.042(5) 0.030(4) 0.032(4) -0.003(4) 0.004(5) -0.011(3)
C44 0.040(5) 0.023(3) 0.022(4) 0.001(3) 0.002(3) -0.001(3)
C45 0.038(5) 0.026(4) 0.025(4) 0.001(3) 0.000(4) 0.001(3)
C46 0.067(8) 0.028(4) 0.039(5) 0.004(4) 0.000(5) 0.006(5)
C47 0.093(11) 0.032(5) 0.033(6) -0.001(4) 0.005(6) 0.024(5)
C48 0.055(7) 0.052(6) 0.036(5) -0.001(4) -0.007(5) 0.028(5)
C49 0.046(6) 0.045(5) 0.032(5) -0.005(4) -0.007(4) 0.018(5)
C50 0.040(5) 0.035(4) 0.023(4) 0.001(3) 0.000(4) 0.010(4)
C51 0.026(4) 0.029(4) 0.023(4) -0.004(3) -0.003(3) 0.006(3)
C52 0.028(5) 0.049(5) 0.023(4) -0.005(4) -0.002(3) 0.005(4)
C53 0.029(5) 0.041(5) 0.035(5) -0.012(4) -0.004(4) -0.009(4)
C54 0.034(5) 0.027(4) 0.023(4) 0.003(3) 0.004(4) -0.005(3)
C55 0.026(4) 0.028(4) 0.018(3) -0.001(3) 0.006(3) -0.002(3)
C56 0.031(4) 0.023(3) 0.022(4) -0.002(3) 0.000(3) -0.004(3)

loop_
_atom_type_symbol
_atom_type_description
_atom_type_scat_dispersion_real
_atom_type_scat_dispersion_imag
_atom_type_scat_source
C C 0.0033 0.0016 'International Tables Vol C Tables 4.2.6.8 and 6.1.1.4'
H H 0.0000 0.0000 'International Tables Vol C Tables 4.2.6.8 and 6.1.1.4'
N N 0.0061 0.0033 'International Tables Vol C Tables 4.2.6.8 and 6.1.1.4'
O O 0.0106 0.0060 'International Tables Vol C Tables 4.2.6.8 and 6.1.1.4'
Pt Pt -1.7033 8.3905 'International Tables Vol C Tables 4.2.6.8 and 6.1.1.4'

loop_
_geom_angle_atom_site_label_1
_geom_angle_atom_site_label_2
_geom_angle_atom_site_label_3
_geom_angle
N1 Pt1 C12 82.1(3)
N1 Pt1 O2 175.2(3)
C12 Pt1 O2 93.3(3)
N1 Pt1 O1 93.2(3)
C12 Pt1 O1 174.8(3)
O2 Pt1 O1 91.5(2)
C26 N1 C27 119.6(8)
C26 N1 Pt1 125.7(6)
C27 N1 Pt1 114.6(6)
C1 O1 Pt1 123.1(6)
C7 O2 Pt1 124.1(6)
O1 C1 C6 126.0(8)
O1 C1 C2 113.8(8)
C6 C1 C2 120.1(8)
C4 C2 C3 108.1(9)
C4 C2 C5 110.1(8)
C3 C2 C5 108.1(9)
C4 C2 C1 113.9(8)
C3 C2 C1 110.7(8)
C5 C2 C1 105.7(7)
C2 C3 H3A 109.5
C2 C3 H3B 109.5
H3A C3 H3B 109.5
C2 C3 H3C 109.5
H3A C3 H3C 109.5
H3B C3 H3C 109.5
C2 C4 H4A 109.5
C2 C4 H4B 109.5
H4A C4 H4B 109.5
C2 C4 H4C 109.5
H4A C4 H4C 109.5
H4B C4 H4C 109.5
C2 C5 H5A 109.5
C2 C5 H5B 109.5
H5A C5 H5B 109.5
C2 C5 H5C 109.5
H5A C5 H5C 109.5
H5B C5 H5C 109.5
C1 C6 C7 127.2(8)
C1 C6 H6 116.4
C7 C6 H6 116.4
O2 C7 C6 127.2(9)
O2 C7 C8 113.0(9)
C6 C7 C8 119.6(8)
C9 C8 C7 110.1(11)
C9 C8 C11 112.2(12)
C7 C8 C11 115.2(10)
C9 C8 C10 107.8(13)
C7 C8 C10 108.6(9)
C11 C8 C10 102.4(12)
C8 C9 H9A 109.5
C8 C9 H9B 109.5
H9A C9 H9B 109.5
C8 C9 H9C 109.5
H9A C9 H9C 109.5
H9B C9 H9C 109.5
C8 C10 H10A 109.5
C8 C10 H10B 109.5
H10A C10 H10B 109.5
C8 C10 H10C 109.5
H10A C10 H10C 109.5
H10B C10 H10C 109.5
C8 C11 H11A 109.5
C8 C11 H11B 109.5
H11A C11 H11B 109.5
C8 C11 H11C 109.5
H11A C11 H11C 109.5
H11B C11 H11C 109.5
C13 C12 C28 119.4(7)
C13 C12 Pt1 128.6(6)
C28 C12 Pt1 112.0(5)
C12 C13 C14 118.5(9)
C12 C13 H13 120.8
C14 C13 H13 120.8
C15 C14 C13 122.8(9)
C15 C14 H14 118.6
C13 C14 H14 118.6
C14 C15 C16 120.6(7)
C14 C15 H15 119.7
C16 C15 H15 119.7
C28 C16 C15 115.6(7)
C28 C16 C17 118.5(8)
C15 C16 C17 125.9(7)
C22 C17 C18 118.1(10)
C22 C17 C16 121.1(8)
C18 C17 C16 120.8(10)
C19 C18 C17 120.7(13)
C19 C18 H18 119.6
C17 C18 H18 119.6
C20 C19 C18 120.8(11)
C20 C19 H19 119.6
C18 C19 H19 119.6
C19 C20 C21 120.6(12)
C19 C20 H20 119.7
C21 C20 H20 119.7
C20 C21 C22 121.5(12)
C20 C21 H21 119.3
C22 C21 H21 119.3
C17 C22 C21 118.3(9)
C17 C22 C23 120.6(8)
C21 C22 C23 121.0(10)
C24 C23 C27 117.3(8)
C24 C23 C22 126.4(9)
C27 C23 C22 116.3(8)
C25 C24 C23 119.9(9)
C25 C24 H24 120.0
C23 C24 H24 120.0
C24 C25 C26 121.7(9)
C24 C25 H25 119.2
C26 C25 H25 119.2
N1 C26 C25 119.3(8)
N1 C26 H26 120.4
C25 C26 H26 120.4
N1 C27 C23 122.2(8)
N1 C27 C28 114.2(7)
C23 C27 C28 123.6(7)
C12 C28 C16 123.1(7)
C12 C28 C27 117.1(6)
C16 C28 C27 119.8(7)
C40 Pt2 N2 81.8(3)
C40 Pt2 O4 93.5(3)
N2 Pt2 O4 175.1(3)
C40 Pt2 O3 172.4(4)
N2 Pt2 O3 93.1(2)
O4 Pt2 O3 91.7(2)
C54 N2 C55 119.5(8)
C54 N2 Pt2 125.6(6)
C55 N2 Pt2 114.9(6)
C29 O3 Pt2 123.9(6)
C35 O4 Pt2 124.8(6)
O3 C29 C34 124.5(8)
O3 C29 C30 116.0(8)
C34 C29 C30 119.4(8)
C32 C30 C31 109.8(9)
C32 C30 C33 108.0(8)
C31 C30 C33 109.3(8)
C32 C30 C29 110.1(8)
C31 C30 C29 106.0(7)
C33 C30 C29 113.6(8)
C30 C31 H31A 109.5
C30 C31 H31B 109.5
H31A C31 H31B 109.5
C30 C31 H31C 109.5
H31A C31 H31C 109.5
H31B C31 H31C 109.5
C30 C32 H32A 109.5
C30 C32 H32B 109.5
H32A C32 H32B 109.5
C30 C32 H32C 109.5
H32A C32 H32C 109.5
H32B C32 H32C 109.5
C30 C33 H33A 109.5
C30 C33 H33B 109.5
H33A C33 H33B 109.5
C30 C33 H33C 109.5
H33A C33 H33C 109.5
H33B C33 H33C 109.5
C29 C34 C35 128.4(8)
C29 C34 H34 115.8
C35 C34 H34 115.8
O4 C35 C34 124.9(9)
O4 C35 C36 114.2(9)
C34 C35 C36 120.7(8)
C38 C36 C39 110.0(11)
C38 C36 C35 110.0(9)
C39 C36 C35 108.1(8)
C38 C36 C37 110.1(11)
C39 C36 C37 104.4(11)
C35 C36 C37 114.0(10)
C36 C37 H37A 109.5
C36 C37 H37B 109.5
H37A C37 H37B 109.5
C36 C37 H37C 109.5
H37A C37 H37C 109.5
H37B C37 H37C 109.5
C36 C38 H38A 109.5
C36 C38 H38B 109.5
H38A C38 H38B 109.5
C36 C38 H38C 109.5
H38A C38 H38C 109.5
H38B C38 H38C 109.5
C36 C39 H39A 109.5
C36 C39 H39B 109.5
H39A C39 H39B 109.5
C36 C39 H39C 109.5
H39A C39 H39C 109.5
H39B C39 H39C 109.5
C56 C40 C41 119.1(7)
C56 C40 Pt2 112.2(5)
C41 C40 Pt2 128.7(6)
C40 C41 C42 119.0(9)
C40 C41 H41 120.5
C42 C41 H41 120.5
C43 C42 C41 122.0(8)
C43 C42 H42 119.0
C41 C42 H42 119.0
C42 C43 C44 120.4(7)
C42 C43 H43 119.8
C44 C43 H43 119.8
C43 C44 C56 116.6(8)
C43 C44 C45 125.2(7)
C56 C44 C45 118.2(8)
C50 C45 C46 116.4(9)
C50 C45 C44 121.5(7)
C46 C45 C44 122.1(9)
C47 C46 C45 123.2(12)
C47 C46 H46 118.4
C45 C46 H46 118.4
C46 C47 C48 119.9(9)
C46 C47 H47 120.0
C48 C47 H47 120.0
C47 C48 C49 121.1(10)
C47 C48 H48 119.4
C49 C48 H48 119.4
C50 C49 C48 118.0(10)
C50 C49 H49 121.0
C48 C49 H49 121.0
C49 C50 C45 121.3(8)
C49 C50 C51 119.3(9)
C45 C50 C51 119.4(8)
C55 C51 C52 118.7(7)
C55 C51 C50 116.7(8)
C52 C51 C50 124.6(8)
C53 C52 C51 117.5(8)
C53 C52 H52 121.3
C51 C52 H52 121.3
C52 C53 C54 122.8(9)
C52 C53 H53 118.6
C54 C53 H53 118.6
N2 C54 C53 119.6(8)
N2 C54 H54 120.2
C53 C54 H54 120.2
N2 C55 C51 121.7(7)
N2 C55 C56 113.5(7)
C51 C55 C56 124.7(7)
C40 C56 C44 123.0(8)
C40 C56 C55 117.6(7)
C44 C56 C55 119.4(8)

loop_
_geom_bond_atom_site_label_1
_geom_bond_atom_site_label_2
_geom_bond_distance
Pt1 N1 1.996(7)
Pt1 C12 1.999(7)
Pt1 O2 2.010(7)
Pt1 O1 2.072(6)
N1 C26 1.333(11)
N1 C27 1.376(10)
O1 C1 1.282(11)
O2 C7 1.256(11)
C1 C6 1.347(13)
C1 C2 1.544(12)
C2 C4 1.490(14)
C2 C3 1.516(15)
C2 C5 1.540(13)
C3 H3A 0.9800
C3 H3B 0.9800
C3 H3C 0.9800
C4 H4A 0.9800
C4 H4B 0.9800
C4 H4C 0.9800
C5 H5A 0.9800
C5 H5B 0.9800
C5 H5C 0.9800
C6 C7 1.404(13)
C6 H6 0.9500
C7 C8 1.542(15)
C8 C9 1.50(2)
C8 C11 1.552(17)
C8 C10 1.59(2)
C9 H9A 0.9800
C9 H9B 0.9800
C9 H9C 0.9800
C10 H10A 0.9800
C10 H10B 0.9800
C10 H10C 0.9800
C11 H11A 0.9800
C11 H11B 0.9800
C11 H11C 0.9800
C12 C13 1.369(11)
C12 C28 1.401(10)
C13 C14 1.406(13)
C13 H13 0.9500
C14 C15 1.356(13)
C14 H14 0.9500
C15 C16 1.426(12)
C15 H15 0.9500
C16 C28 1.411(10)
C16 C17 1.450(12)
C17 C22 1.400(14)
C17 C18 1.414(12)
C18 C19 1.391(18)
C18 H18 0.9500
C19 C20 1.33(2)
C19 H19 0.9500
C20 C21 1.370(17)
C20 H20 0.9500
C21 C22 1.414(13)
C21 H21 0.9500
C22 C23 1.474(13)
C23 C24 1.378(14)
C23 C27 1.402(12)
C24 C25 1.359(15)
C24 H24 0.9500
C25 C26 1.401(14)
C25 H25 0.9500
C26 H26 0.9500
C27 C28 1.421(11)
Pt2 C40 1.989(8)
Pt2 N2 2.001(7)
Pt2 O4 2.003(6)
Pt2 O3 2.088(6)
N2 C54 1.334(11)
N2 C55 1.367(10)
O3 C29 1.242(10)
O4 C35 1.289(12)
C29 C34 1.395(13)
C29 C30 1.533(12)
C30 C32 1.514(14)
C30 C31 1.515(12)
C30 C33 1.521(13)
C31 H31A 0.9800
C31 H31B 0.9800
C31 H31C 0.9800
C32 H32A 0.9800
C32 H32B 0.9800
C32 H32C 0.9800
C33 H33A 0.9800
C33 H33B 0.9800
C33 H33C 0.9800
C34 C35 1.414(13)
C34 H34 0.9500
C35 C36 1.523(13)
C36 C38 1.477(18)
C36 C39 1.519(16)
C36 C37 1.550(16)
C37 H37A 0.9800
C37 H37B 0.9800
C37 H37C 0.9800
C38 H38A 0.9800
C38 H38B 0.9800
C38 H38C 0.9800
C39 H39A 0.9800
C39 H39B 0.9800
C39 H39C 0.9800
C40 C56 1.387(11)
C40 C41 1.391(11)
C41 C42 1.404(13)
C41 H41 0.9500
C42 C43 1.378(13)
C42 H42 0.9500
C43 C44 1.412(12)
C43 H43 0.9500
C44 C56 1.418(10)
C44 C45 1.462(12)
C45 C50 1.407(13)
C45 C46 1.422(12)
C46 C47 1.321(19)
C46 H46 0.9500
C47 C48 1.378(19)
C47 H47 0.9500
C48 C49 1.406(14)
C48 H48 0.9500
C49 C50 1.395(13)
C49 H49 0.9500
C50 C51 1.501(11)
C51 C55 1.378(11)
C51 C52 1.406(13)
C52 C53 1.351(14)
C52 H52 0.9500
C53 C54 1.383(14)
C53 H53 0.9500
C54 H54 0.9500
C55 C56 1.425(11)
